data_7251443
loop_
_publ_author_name
'Cao, Winnie'
'Glascott, Bianca K.'
'Izgorodina, Ekaterina I.'
'Turner, David R.'

_publ_section_title
;
 Conformational preferences of diimide-based dicarboxylate species and
 their coordination polymers
;
_journal_issue 3
_journal_name_full CrystEngComm
_journal_page_first 736
_journal_page_last 747
_journal_paper_doi 10.1039/D5CE00993F
_journal_volume 28
_journal_year 2026
_chemical_absolute_configuration ad
_chemical_formula_moiety 'C38 H34 Co2 N6 O18'
_chemical_formula_sum 'C38 H34 Co2 N6 O18'
_chemical_formula_weight 980.57
_space_group_crystal_system monoclinic
_space_group_IT_number 4
_space_group_name_Hall 'P 2yb'
_space_group_name_H-M_alt 'P 1 21 1'
_atom_sites_solution_hydrogens geom
_atom_sites_solution_primary direct
_atom_sites_solution_secondary difmap
_audit_creation_date 2014-05-08
_audit_creation_method
;
Olex2 1.2
(compiled 2014.03.20 svn.r2914 for OlexSys, GUI svn.r4816)
;
_audit_update_record
;
2025-09-08 deposited with the CCDC.	2025-12-15 downloaded from the CCDC.
;
_cell_angle_alpha 90.00
_cell_angle_beta 101.80(3)
_cell_angle_gamma 90.00
_cell_formula_units_Z 2
_cell_length_a 8.6350(17)
_cell_length_b 20.581(4)
_cell_length_c 12.070(2)
_cell_measurement_reflns_used 56343
_cell_measurement_temperature 100(2)
_cell_measurement_theta_max 28.50
_cell_measurement_theta_min 1.72
_cell_volume 2099.7(7)
_computing_cell_refinement 'XDS (Kabsch, 1993)'
_computing_data_collection 'BluIce (McPhillips, 2002)'
_computing_data_reduction 'XDS (Kabsch, 1993)'
_computing_molecular_graphics 'Olex2 (Dolomanov et al., 2009)'
_computing_publication_material 'Olex2 (Dolomanov et al., 2009)'
_computing_structure_refinement 'SHELXL-97 (Sheldrick, 1997)'
_computing_structure_solution 'SHELXS-97 (Sheldrick, 1997)'
_diffrn_ambient_temperature 100
_diffrn_measured_fraction_theta_full 0.996
_diffrn_measured_fraction_theta_max 0.995
_diffrn_measurement_device_type 'ADSC Quantum 210r'
_diffrn_measurement_method 'Phi Scan'
_diffrn_radiation_monochromator 'Silicon Double Crystal'
_diffrn_radiation_type Synchrotron
_diffrn_radiation_wavelength 0.71080
_diffrn_reflns_av_R_equivalents 0.0923
_diffrn_reflns_av_unetI/netI 0.0515
_diffrn_reflns_limit_h_max 11
_diffrn_reflns_limit_h_min -11
_diffrn_reflns_limit_k_max 27
_diffrn_reflns_limit_k_min -27
_diffrn_reflns_limit_l_max 16
_diffrn_reflns_limit_l_min -15
_diffrn_reflns_number 56343
_diffrn_reflns_theta_full 26.00
_diffrn_reflns_theta_max 28.50
_diffrn_reflns_theta_min 1.72
_diffrn_source 'Australian Synchrotron'
_diffrn_standards_number 0
_exptl_absorpt_coefficient_mu 0.874
_exptl_absorpt_correction_T_max 'Value not provided by XDS'
_exptl_absorpt_correction_T_min 'Value not provided by XDS'
_exptl_absorpt_correction_type multi-scan
_exptl_absorpt_process_details 'XScale within XDS'
_exptl_crystal_density_diffrn 1.551
_exptl_crystal_density_method 'not measured'
_exptl_crystal_description needle
_exptl_crystal_F_000 1004
_exptl_crystal_size_max 0.06
_exptl_crystal_size_mid 0.02
_exptl_crystal_size_min 0.01
_refine_diff_density_max 0.747
_refine_diff_density_min -0.454
_refine_diff_density_rms 0.073
_refine_ls_abs_structure_details 'Flack H D (1983), Acta Cryst. A39, 876-881'
_refine_ls_abs_structure_Flack 0.06(2)
_refine_ls_extinction_method none
_refine_ls_goodness_of_fit_ref 1.034
_refine_ls_hydrogen_treatment constr
_refine_ls_matrix_type full
_refine_ls_number_parameters 775
_refine_ls_number_reflns 10548
_refine_ls_number_restraints 199
_refine_ls_restrained_S_all 1.046
_refine_ls_R_factor_all 0.0770
_refine_ls_R_factor_gt 0.0634
_refine_ls_shift/su_max 0.001
_refine_ls_shift/su_mean 0.000
_refine_ls_structure_factor_coef Fsqd
_refine_ls_weighting_details 'calc w=1/[\s^2^(Fo^2^)+(0.1085P)^2^+1.1365P] where P=(Fo^2^+2Fc^2^)/3'
_refine_ls_weighting_scheme calc
_refine_ls_wR_factor_gt 0.1744
_refine_ls_wR_factor_ref 0.1879
_reflns_number_gt 8602
_reflns_number_total 10548
_reflns_threshold_expression >2sigma(I)
_cod_data_source_file d5ce00993f2.cif
_cod_data_source_block 5Co
_cod_depositor_comments
;
The following automatic conversions were performed:

data item '_exptl_absorpt_correction_type' value 'Multi-Scan' was
changed to 'multi-scan' in accordance with the
/home/data/users/saulius/crontab/automatic-downloads/rss-feeds/RSC/lib/dictionaries/cif_core.dic
dictionary named 'cif_core.dic' version 2.4.2 last updated on
2011-04-26.

Automatic conversion script
Id: cif_fix_values 8170 2020-07-09 18:12:32Z antanas 
;
_cod_database_code 7251443
_olex2_refinement_description
;
1. Fixed Uiso
 At 1.2 times of:
  All C(H) groups
 At 1.5 times of:
  All C(H,H,H) groups
2. Restrained distances
 C42A-C38A
 1.35 with sigma of 0.02
 C64A-N62A
 1.5 with sigma of 0.02
 C63A-N62A
 1.5 with sigma of 0.02
 C42A-C39A
 2.4 with sigma of 0.04
 O48A-C39A
 1.25 with sigma of 0.04
 C61A-C64A
 2.5 with sigma of 0.04
3. Uiso/Uaniso restraints and constraints
Uanis(C42A) \\sim Ueq: with sigma of 0.01 and sigma for terminal atoms of 0.2
Uanis(C43B) \\sim Ueq, Uanis(C43A) \\sim Ueq, Uanis(C37B) \\sim Ueq,
Uanis(C37A) \\sim Ueq, Uanis(C36A) \\sim Ueq: with sigma of 0.01 and sigma for
terminal atoms of 0.02
Uanis(C61A) \\sim Ueq, Uanis(N62A) \\sim Ueq: with sigma of 0.01 and sigma for
terminal atoms of 0.02
Uanis(C63A) \\sim Ueq, Uanis(C30A) \\sim Ueq: with sigma of 0.01 and sigma for
terminal atoms of 0.02
Uanis(C63A) \\sim Ueq, Uanis(N62A) \\sim Ueq, Uanis(C61A) \\sim Ueq: with sigma
of 0.01 and sigma for terminal atoms of 0.02
Uanis(C58) \\sim Ueq: with sigma of 0.01 and sigma for terminal atoms of 0.02
Uanis(C35B) \\sim Ueq, Uanis(C45A) \\sim Ueq, Uanis(O46A) \\sim Ueq,
Uanis(O46B) \\sim Ueq, Uanis(C45B) \\sim Ueq, Uanis(C44B) \\sim Ueq,
Uanis(C44A) \\sim Ueq, Uanis(C36B) \\sim Ueq, Uanis(C35A) \\sim Ueq,
Uanis(O47B) \\sim Ueq, Uanis(C32A) \\sim Ueq, Uanis(N34A) \\sim Ueq,
Uanis(N34B) \\sim Ueq, Uanis(C33B) \\sim Ueq, Uanis(C33A) \\sim Ueq,
Uanis(C32B) \\sim Ueq: with sigma of 0.01 and sigma for terminal atoms of 0.02
Uanis(C64B) \\sim Ueq, Uanis(C61B) \\sim Ueq: with sigma of 0.01 and sigma for
terminal atoms of 0.02
4. Others
 Fixed Sof: C30A(0.5) C30B(0.5) C32A(0.5) H32A(0.5) C32B(0.5) H32B(0.5)
 C33A(0.5) H33A(0.5) H33B(0.5) H33C(0.5) C33B(0.5) H33D(0.5) H33E(0.5)
 H33F(0.5) N34A(0.5) N34B(0.5) C35A(0.5) C35B(0.5) C36A(0.5) C36B(0.5)
 C37A(0.5) H37A(0.5) C37B(0.5) H37B(0.5) C38A(0.5) C38B(0.5) C39A(0.5)
 C39B(0.5) C41A(0.5) C41B(0.5) C42A(0.5) C42B(0.5) C43A(0.5) H43A(0.5)
 C43B(0.5) H43B(0.5) C44A(0.5) C44B(0.5) C45A(0.5) C45B(0.5) O46A(0.5)
 O46B(0.5) O47A(0.5) O47B(0.5) O48A(0.5) O48B(0.5) O49A(0.5) O49B(0.5)
 C61A(0.5) H61A(0.5) C61B(0.5) H61B(0.5) N62A(0.5) N62B(0.5) C63A(0.5)
 H63A(0.5) H63B(0.5) H63C(0.5) C63B(0.5) H63D(0.5) H63E(0.5) H63F(0.5)
 C64A(0.5) H64A(0.5) H64B(0.5) H64C(0.5) C64B(0.5) H64D(0.5) H64E(0.5) H64F(0.5)
5.a Ternary CH refined with riding coordinates:
 C6(H6), C24(H24), C32A(H32A), C32B(H32B), C50(H50)
5.b Me refined with riding coordinates:
 C7(H7A,H7B,H7C), C25(H25A,H25B,H25C), C33A(H33A,H33B,H33C), C33B(H33D,H33E,
 H33F), C51(H51A,H51B,H51C), C58(H58A,H58B,H58C), C59(H59A,H59B,H59C),
 C63A(H63A,H63B,H63C), C63B(H63D,H63E,H63F), C64A(H64A,H64B,H64C), C64B(H64D,
 H64E,H64F)
5.c Aromatic/amide H refined with riding coordinates:
 C11(H11), C17(H17), C37A(H37A), C37B(H37B), C43A(H43A), C43B(H43B), C56(H56),
 C61A(H61A), C61B(H61B)
;

loop_
_space_group_symop_id
_space_group_symop_operation_xyz
1 'x, y, z'
2 '-x, y+1/2, -z'

loop_
_atom_site_label
_atom_site_type_symbol
_atom_site_fract_x
_atom_site_fract_y
_atom_site_fract_z
_atom_site_U_iso_or_equiv
_atom_site_adp_type
_atom_site_occupancy
_atom_site_calc_flag
_atom_site_disorder_assembly
_atom_site_disorder_group
_atom_site_refinement_flags_posn
_atom_site_refinement_flags_adp
Co1 Co 0.54605(5) 0.60418(3) 0.67501(4) 0.04453(14) Uani 1 d . . . .
Co2 Co 0.15811(6) 0.60017(4) 0.74261(4) 0.05419(17) Uani 1 d . . . .
O3 O 0.4875(5) 0.5169(2) 0.7348(4) 0.0701(10) Uani 1 d . . . .
C4 C 0.3890(8) 0.4931(3) 0.7860(7) 0.0732(15) Uani 1 d . . . .
O5 O 0.2652(7) 0.5162(2) 0.7973(5) 0.0861(14) Uani 1 d . . . .
C6 C 0.4370(10) 0.4316(4) 0.8450(8) 0.091(2) Uani 1 d . . . .
H6 H 0.5239 0.4428 0.9106 0.110 Uiso 1 calc . . R .
C7 C 0.5048(14) 0.3845(5) 0.7758(14) 0.141(5) Uani 1 d . . . .
H7A H 0.4287 0.3763 0.7051 0.211 Uiso 1 calc . . R .
H7B H 0.5280 0.3437 0.8179 0.211 Uiso 1 calc . . R .
H7C H 0.6026 0.4022 0.7587 0.211 Uiso 1 calc . . R .
N8 N 0.3111(7) 0.4014(2) 0.8934(6) 0.0771(16) Uani 1 d . . . .
C9 C 0.3013(13) 0.4172(4) 1.0043(8) 0.097(3) Uani 1 d . . . .
C10 C 0.1427(9) 0.3913(3) 1.0195(6) 0.0713(16) Uani 1 d . . . .
C11 C 0.0824(12) 0.3897(4) 1.1125(8) 0.097(3) Uani 1 d . . . .
H11 H 0.1357 0.4084 1.1818 0.116 Uiso 1 calc . . R .
C12 C -0.0635(10) 0.3588(3) 1.1019(7) 0.079(2) Uani 1 d . . . .
C13 C -0.1480(10) 0.3461(4) 1.1989(9) 0.094(3) Uani 1 d . . . .
N14 N -0.2789(9) 0.3102(3) 1.1425(8) 0.099(2) Uani 1 d . . . .
C15 C -0.2760(9) 0.2965(5) 1.0322(8) 0.101(3) Uani 1 d . . . .
C16 C -0.1332(8) 0.3293(4) 1.0085(7) 0.0732(16) Uani 1 d . . . .
C17 C -0.0729(9) 0.3301(5) 0.9065(7) 0.088(2) Uani 1 d . . . .
H17 H -0.1239 0.3097 0.8382 0.106 Uiso 1 calc . . R .
C18 C 0.0668(8) 0.3638(3) 0.9183(6) 0.0694(16) Uani 1 d . . . .
C19 C 0.1753(9) 0.3717(4) 0.8361(6) 0.0761(17) Uani 1 d . . . .
O20 O 0.1462(9) 0.3572(4) 0.7385(5) 0.112(2) Uani 1 d . . . .
O21 O 0.3984(12) 0.4429(5) 1.0680(8) 0.178(5) Uani 1 d . . . .
O22 O -0.1258(13) 0.3630(4) 1.2911(8) 0.156(4) Uani 1 d . . . .
O23 O -0.3579(11) 0.2579(6) 0.9721(7) 0.182(5) Uani 1 d . . . .
C24 C -0.3793(11) 0.2760(5) 1.2060(11) 0.124(4) Uani 1 d . . . .
H24 H -0.3471 0.2929 1.2851 0.149 Uiso 1 calc . . R .
C25 C -0.5469(17) 0.2917(12) 1.172(2) 0.256(14) Uani 1 d . . . .
H25A H -0.5673 0.3338 1.2045 0.384 Uiso 1 calc . . R .
H25B H -0.6097 0.2580 1.1997 0.384 Uiso 1 calc . . R .
H25C H -0.5765 0.2940 1.0894 0.384 Uiso 1 calc . . R .
C26 C -0.3124(14) 0.1999(4) 1.2123(7) 0.101(3) Uani 1 d . . . .
O27 O -0.1826(7) 0.1901(2) 1.1971(5) 0.0844(13) Uani 1 d . . . .
O28 O -0.3974(6) 0.1555(3) 1.2382(4) 0.0872(14) Uani 1 d . . . .
O29 O 0.3562(4) 0.6031(4) 0.5406(3) 0.0884(13) Uani 1 d . . . .
C30A C 0.2077(19) 0.5841(9) 0.5153(13) 0.071(3) Uani 0.50 d A 1 . U
C30B C 0.2166(11) 0.6287(8) 0.5175(7) 0.055(3) Uani 0.50 d A 2 . .
O31 O 0.1131(4) 0.6061(6) 0.5781(3) 0.133(3) Uani 1 d . . . .
C32A C 0.1303(13) 0.5841(7) 0.3872(10) 0.074(3) Uani 0.50 d A 1 . U
H32A H 0.0672 0.6249 0.3705 0.089 Uiso 0.50 calc A 1 R .
C32B C 0.1610(12) 0.6663(7) 0.4040(9) 0.067(3) Uani 0.50 d A 2 . U
H32B H 0.1564 0.7136 0.4223 0.080 Uiso 0.50 calc A 2 R .
C33A C 0.0168(18) 0.5269(9) 0.3580(13) 0.088(4) Uani 0.50 d A 1 . U
H33A H 0.0631 0.4882 0.3993 0.132 Uiso 0.50 calc A 1 R .
H33B H -0.0016 0.5184 0.2764 0.132 Uiso 0.50 calc A 1 R .
H33C H -0.0839 0.5372 0.3794 0.132 Uiso 0.50 calc A 1 R .
C33B C 0.0032(17) 0.6463(12) 0.3423(13) 0.104(5) Uani 0.50 d A 2 . U
H33D H -0.0212 0.6684 0.2688 0.157 Uiso 0.50 calc A 2 R .
H33E H -0.0761 0.6580 0.3864 0.157 Uiso 0.50 calc A 2 R .
H33F H 0.0019 0.5992 0.3304 0.157 Uiso 0.50 calc A 2 R .
N34A N 0.2550(18) 0.5850(9) 0.3189(10) 0.068(3) Uani 0.50 d A 1 . U
N34B N 0.2808(14) 0.6576(8) 0.3327(11) 0.064(3) Uani 0.50 d A 2 . U
C35A C 0.3516(19) 0.5320(8) 0.3062(10) 0.066(3) Uani 0.50 d A 1 . U
C35B C 0.3176(14) 0.6015(10) 0.2979(8) 0.063(3) Uani 0.50 d A 2 . U
C36A C 0.4760(14) 0.5668(9) 0.2480(9) 0.055(2) Uani 0.50 d A 1 . U
C36B C 0.4601(15) 0.6075(11) 0.2446(9) 0.045(2) Uani 0.50 d A 2 . U
C37A C 0.5896(15) 0.5338(7) 0.1973(10) 0.059(3) Uani 0.50 d A 1 . U
H37A H 0.6046 0.4881 0.2025 0.070 Uiso 0.50 calc A 1 R .
C37B C 0.5397(17) 0.5649(8) 0.1851(10) 0.065(3) Uani 0.50 d A 2 . U
H37B H 0.5179 0.5197 0.1790 0.078 Uiso 0.50 calc A 2 R .
C38A C 0.669(2) 0.5704(10) 0.1445(16) 0.056(4) Uani 0.50 d A 1 D .
C38B C 0.655(2) 0.5949(7) 0.1350(12) 0.040(3) Uani 0.50 d A 2 . .
C39A C 0.778(2) 0.5514(9) 0.071(2) 0.056(5) Uani 0.50 d A 1 D .
C39B C 0.769(3) 0.5726(7) 0.0693(19) 0.051(4) Uani 0.50 d A 2 . .
N40 N 0.8461(5) 0.6173(3) 0.0379(3) 0.0631(12) Uani 1 d . . . .
C41A C 0.754(2) 0.6720(13) 0.0628(16) 0.081(6) Uani 0.50 d A 1 . .
C41B C 0.822(2) 0.6736(10) 0.0907(17) 0.075(5) Uani 0.50 d A 2 . .
C42A C 0.6537(16) 0.6341(11) 0.1381(11) 0.054(4) Uani 0.50 d A 1 D U
C42B C 0.6861(19) 0.6613(6) 0.1525(13) 0.057(3) Uani 0.50 d A 2 . .
C43A C 0.5336(17) 0.6707(8) 0.1859(12) 0.074(3) Uani 0.50 d A 1 . U
H43A H 0.5188 0.7163 0.1768 0.088 Uiso 0.50 calc A 1 R .
C43B C 0.6173(17) 0.7014(6) 0.2162(11) 0.066(3) Uani 0.50 d A 2 . U
H43B H 0.6493 0.7453 0.2300 0.079 Uiso 0.50 calc A 2 R .
C44A C 0.450(2) 0.6348(11) 0.2413(15) 0.057(4) Uani 0.50 d A 1 . U
C44B C 0.4954(14) 0.6736(6) 0.2604(9) 0.056(2) Uani 0.50 d A 2 . U
C45A C 0.3163(19) 0.6464(9) 0.2931(13) 0.066(3) Uani 0.50 d A 1 . U
C45B C 0.3835(18) 0.7054(8) 0.3206(12) 0.076(3) Uani 0.50 d A 2 . U
O46A O 0.2511(15) 0.6957(8) 0.3046(11) 0.101(4) Uani 0.50 d A 1 . U
O46B O 0.3852(16) 0.7623(6) 0.3520(11) 0.102(4) Uani 0.50 d A 2 . U
O47A O 0.3377(13) 0.4801(6) 0.3283(8) 0.081(3) Uani 0.50 d A 1 . .
O47B O 0.2532(19) 0.5476(9) 0.3092(11) 0.093(4) Uani 0.50 d A 2 . U
O48A O 0.8301(18) 0.5033(9) 0.0431(15) 0.094(5) Uani 0.50 d A 1 D .
O48B O 0.7635(17) 0.5135(7) 0.0347(13) 0.072(3) Uani 0.50 d A 2 . .
O49A O 0.775(2) 0.7248(8) 0.0484(11) 0.109(5) Uani 0.50 d A 1 . .
O49B O 0.881(2) 0.7259(7) 0.0796(18) 0.139(8) Uani 0.50 d A 2 . .
C50 C 0.9524(6) 0.6144(5) -0.0414(4) 0.088(3) Uani 1 d A . . .
H50 H 0.9913 0.6600 -0.0437 0.106 Uiso 1 calc . . R .
C51 C 1.0961(7) 0.5769(5) -0.0001(5) 0.098(3) Uani 1 d . . . .
H51A H 1.0700 0.5305 -0.0009 0.146 Uiso 1 calc A . R .
H51B H 1.1431 0.5903 0.0774 0.146 Uiso 1 calc . . R .
H51C H 1.1718 0.5846 -0.0491 0.146 Uiso 1 calc . . R .
C52 C 0.8630(4) 0.6020(5) -0.1612(3) 0.0718(14) Uani 1 d . . . .
O53 O 0.7173(3) 0.6076(3) -0.1794(2) 0.0673(9) Uani 1 d . . . .
O54 O 0.9419(4) 0.5840(3) -0.2338(3) 0.0815(15) Uani 1 d . . . .
O55 O 0.6211(8) 0.6887(3) 0.6088(5) 0.1017(17) Uani 1 d . . . .
C56 C 0.7441(12) 0.6966(4) 0.5841(9) 0.096(3) Uani 1 d A . . .
H56 H 0.8178 0.6618 0.5960 0.115 Uiso 1 calc . . R .
N57 N 0.7861(13) 0.7514(4) 0.5403(8) 0.127(3) Uani 1 d . . . .
C58 C 0.942(2) 0.7547(9) 0.5000(18) 0.198(8) Uani 1 d A . . U
H58A H 0.9347 0.7877 0.4406 0.298 Uiso 1 calc . . R .
H58B H 0.9645 0.7123 0.4697 0.298 Uiso 1 calc . . R .
H58C H 1.0277 0.7661 0.5637 0.298 Uiso 1 calc . . R .
C59 C 0.705(3) 0.8101(10) 0.538(2) 0.261(14) Uani 1 d A . . .
H59A H 0.7387 0.8323 0.6110 0.391 Uiso 1 calc . . R .
H59B H 0.5913 0.8018 0.5244 0.391 Uiso 1 calc . . R .
H59C H 0.7294 0.8376 0.4775 0.391 Uiso 1 calc . . R .
O60 O 0.6622(6) 0.5519(3) 0.5697(4) 0.0841(13) Uani 1 d . . . .
C61A C 0.669(3) 0.4964(10) 0.5707(18) 0.098(5) Uani 0.50 d A 1 D U
H61A H 0.5856 0.4723 0.5915 0.118 Uiso 0.50 calc A 1 R .
C61B C 0.7423(13) 0.5088(6) 0.5843(10) 0.057(3) Uani 0.50 d A 2 . U
H61B H 0.8361 0.5140 0.6404 0.068 Uiso 0.50 calc A 2 R .
N62A N 0.799(2) 0.4621(8) 0.5419(15) 0.098(5) Uani 0.50 d A 1 D U
N62B N 0.7229(16) 0.4483(7) 0.5310(12) 0.081(4) Uani 0.50 d A 2 . .
C63A C 0.763(3) 0.3927(8) 0.5403(17) 0.091(4) Uani 0.50 d A 1 D U
H63A H 0.8333 0.3694 0.4997 0.137 Uiso 0.50 calc A 1 R .
H63B H 0.6528 0.3857 0.5021 0.137 Uiso 0.50 calc A 1 R .
H63C H 0.7789 0.3764 0.6182 0.137 Uiso 0.50 calc A 1 R .
C63B C 0.623(3) 0.4450(12) 0.419(3) 0.175(15) Uani 0.50 d A 2 . .
H63D H 0.5435 0.4795 0.4100 0.263 Uiso 0.50 calc A 2 R .
H63E H 0.5707 0.4026 0.4080 0.263 Uiso 0.50 calc A 2 R .
H63F H 0.6887 0.4507 0.3617 0.263 Uiso 0.50 calc A 2 R .
C64A C 0.946(2) 0.4723(11) 0.5035(17) 0.123(7) Uani 0.50 d A 1 D .
H64A H 0.9650 0.5190 0.4970 0.184 Uiso 0.50 calc A 1 R .
H64B H 0.9395 0.4516 0.4295 0.184 Uiso 0.50 calc A 1 R .
H64C H 1.0341 0.4530 0.5581 0.184 Uiso 0.50 calc A 1 R .
C64B C 0.867(4) 0.4063(14) 0.584(3) 0.148(9) Uani 0.50 d A 2 . U
H64D H 0.9384 0.4316 0.6423 0.222 Uiso 0.50 calc A 2 R .
H64E H 0.9240 0.3931 0.5255 0.222 Uiso 0.50 calc A 2 R .
H64F H 0.8314 0.3676 0.6191 0.222 Uiso 0.50 calc A 2 R .

loop_
_atom_site_aniso_label
_atom_site_aniso_U_11
_atom_site_aniso_U_22
_atom_site_aniso_U_33
_atom_site_aniso_U_23
_atom_site_aniso_U_13
_atom_site_aniso_U_12
Co1 0.0358(2) 0.0586(3) 0.0415(2) 0.0018(3) 0.01345(16) 0.0022(3)
Co2 0.0370(2) 0.0845(4) 0.0447(3) 0.0008(4) 0.01690(18) 0.0034(4)
O3 0.062(2) 0.069(2) 0.091(3) 0.0117(19) 0.042(2) -0.0007(16)
C4 0.063(3) 0.071(3) 0.091(4) -0.004(3) 0.028(3) -0.003(3)
O5 0.106(4) 0.067(2) 0.098(3) 0.009(2) 0.049(3) -0.001(2)
C6 0.074(4) 0.089(4) 0.121(6) 0.018(4) 0.042(4) -0.018(3)
C7 0.130(10) 0.100(6) 0.226(15) 0.028(7) 0.117(10) 0.020(5)
N8 0.074(3) 0.060(3) 0.107(4) 0.015(3) 0.040(3) -0.012(2)
C9 0.133(8) 0.070(4) 0.097(5) -0.011(4) 0.049(5) -0.040(4)
C10 0.088(4) 0.053(3) 0.081(4) -0.002(2) 0.036(3) -0.016(3)
C11 0.139(8) 0.068(4) 0.102(5) -0.016(3) 0.066(5) -0.045(4)
C12 0.096(5) 0.048(3) 0.108(5) 0.004(3) 0.058(4) -0.003(3)
C13 0.109(6) 0.059(3) 0.134(8) -0.002(4) 0.075(6) -0.017(3)
N14 0.084(4) 0.102(4) 0.131(6) 0.045(4) 0.069(4) 0.013(3)
C15 0.058(3) 0.142(7) 0.105(6) 0.025(5) 0.023(4) -0.030(4)
C16 0.058(3) 0.085(4) 0.082(4) 0.013(3) 0.027(3) -0.009(3)
C17 0.061(3) 0.127(6) 0.076(4) 0.023(4) 0.012(3) -0.009(4)
C18 0.065(3) 0.068(3) 0.083(4) 0.022(3) 0.034(3) 0.000(3)
C19 0.080(4) 0.085(4) 0.070(4) 0.015(3) 0.034(3) 0.003(3)
O20 0.120(5) 0.144(6) 0.086(4) 0.002(3) 0.056(4) -0.014(4)
O21 0.178(8) 0.227(10) 0.149(7) -0.073(7) 0.081(6) -0.157(8)
O22 0.257(10) 0.107(4) 0.148(6) -0.054(4) 0.148(7) -0.053(5)
O23 0.136(6) 0.291(13) 0.105(5) 0.048(7) -0.009(5) -0.127(8)
C24 0.089(6) 0.136(8) 0.165(10) 0.071(7) 0.068(6) -0.005(5)
C25 0.089(7) 0.38(3) 0.33(3) 0.23(2) 0.101(12) 0.055(12)
C26 0.136(8) 0.090(5) 0.072(4) 0.016(4) 0.004(5) -0.064(5)
O27 0.083(3) 0.075(3) 0.100(4) -0.005(2) 0.029(3) -0.011(2)
O28 0.082(3) 0.100(3) 0.084(3) 0.015(2) 0.026(2) -0.031(3)
O29 0.0451(15) 0.174(4) 0.0458(15) 0.015(3) 0.0091(12) 0.008(3)
C30A 0.075(7) 0.081(7) 0.064(7) -0.004(6) 0.029(5) -0.004(6)
C30B 0.032(4) 0.108(9) 0.024(4) 0.011(5) 0.006(3) 0.003(5)
O31 0.0458(16) 0.313(9) 0.0433(16) 0.018(5) 0.0177(13) -0.005(5)
C32A 0.055(5) 0.115(8) 0.057(5) -0.009(5) 0.022(4) -0.006(5)
C32B 0.049(4) 0.110(7) 0.046(4) 0.021(5) 0.023(4) 0.019(5)
C33A 0.064(7) 0.136(11) 0.068(7) -0.030(7) 0.025(6) -0.039(7)
C33B 0.049(6) 0.196(15) 0.062(7) 0.010(9) -0.002(5) 0.006(8)
N34A 0.058(5) 0.105(8) 0.045(4) -0.001(5) 0.021(4) -0.009(6)
N34B 0.047(5) 0.096(7) 0.056(5) 0.010(5) 0.027(4) 0.011(5)
C35A 0.067(6) 0.095(7) 0.043(5) -0.005(5) 0.028(5) -0.008(6)
C35B 0.054(5) 0.097(8) 0.040(4) 0.002(6) 0.013(4) -0.016(6)
C36A 0.054(5) 0.078(7) 0.040(5) 0.000(4) 0.024(4) -0.016(5)
C36B 0.049(5) 0.051(6) 0.039(4) -0.001(6) 0.017(3) -0.009(6)
C37A 0.057(6) 0.064(6) 0.054(5) -0.002(5) 0.011(4) 0.008(5)
C37B 0.071(6) 0.077(7) 0.051(5) -0.008(5) 0.023(5) -0.020(5)
C38A 0.066(8) 0.048(10) 0.054(7) 0.013(7) 0.008(5) 0.001(8)
C38B 0.059(5) 0.028(9) 0.038(4) 0.011(6) 0.022(3) -0.004(6)
C39A 0.062(9) 0.054(12) 0.050(7) -0.029(9) 0.004(6) -0.010(9)
C39B 0.088(8) 0.026(6) 0.044(5) -0.007(6) 0.027(5) 0.002(7)
N40 0.054(2) 0.092(4) 0.0475(18) -0.001(2) 0.0191(16) -0.001(2)
C41A 0.066(10) 0.126(15) 0.051(7) 0.041(8) 0.008(7) -0.018(10)
C41B 0.075(11) 0.084(10) 0.077(12) -0.006(9) 0.044(9) -0.002(9)
C42A 0.056(6) 0.070(9) 0.042(5) 0.001(6) 0.023(4) -0.011(6)
C42B 0.087(9) 0.036(6) 0.062(7) -0.002(5) 0.046(6) -0.004(5)
C43A 0.073(7) 0.083(7) 0.065(6) -0.001(5) 0.014(5) 0.010(6)
C43B 0.080(6) 0.063(5) 0.065(5) 0.000(4) 0.039(5) -0.005(5)
C44A 0.046(5) 0.067(8) 0.055(6) 0.002(6) 0.006(4) 0.012(6)
C44B 0.066(5) 0.056(5) 0.054(5) 0.009(4) 0.031(4) 0.007(4)
C45A 0.065(7) 0.082(8) 0.051(6) 0.002(5) 0.013(5) 0.021(6)
C45B 0.077(7) 0.089(7) 0.067(6) 0.014(5) 0.028(5) 0.013(6)
O46A 0.089(8) 0.134(9) 0.088(7) 0.002(7) 0.036(6) 0.052(7)
O46B 0.126(8) 0.093(7) 0.111(8) 0.013(5) 0.079(7) 0.031(6)
O47A 0.095(7) 0.096(7) 0.061(5) -0.008(5) 0.033(5) -0.030(6)
O47B 0.086(8) 0.118(10) 0.084(7) -0.025(7) 0.039(6) -0.056(8)
O48A 0.084(10) 0.130(11) 0.081(7) -0.004(7) 0.050(8) 0.038(8)
O48B 0.086(9) 0.067(7) 0.076(7) -0.013(5) 0.042(7) 0.005(6)
O49A 0.125(11) 0.117(10) 0.083(7) 0.038(7) 0.014(7) -0.043(9)
O49B 0.159(14) 0.098(8) 0.202(17) -0.067(10) 0.140(14) -0.066(9)
C50 0.053(2) 0.169(8) 0.046(2) 0.002(4) 0.0171(18) -0.025(4)
C51 0.054(3) 0.187(9) 0.048(3) 0.006(4) 0.002(2) 0.025(4)
C52 0.0361(16) 0.138(4) 0.0444(18) 0.008(4) 0.0161(14) 0.009(4)
O53 0.0387(13) 0.121(3) 0.0444(13) 0.000(2) 0.0139(10) -0.002(2)
O54 0.0408(15) 0.156(5) 0.0513(17) -0.015(2) 0.0175(13) -0.004(2)
O55 0.112(4) 0.095(3) 0.102(4) 0.037(3) 0.030(3) -0.017(3)
C56 0.092(6) 0.088(5) 0.109(6) 0.029(4) 0.026(5) -0.013(4)
N57 0.167(9) 0.091(5) 0.125(7) 0.050(5) 0.033(6) -0.040(5)
C58 0.169(12) 0.187(12) 0.241(14) 0.109(11) 0.049(11) -0.040(9)
C59 0.34(3) 0.175(17) 0.32(3) 0.139(19) 0.20(3) 0.078(18)
O60 0.092(3) 0.094(3) 0.079(3) -0.003(2) 0.048(2) 0.000(3)
C61A 0.096(7) 0.089(7) 0.106(8) 0.012(6) 0.012(6) -0.020(6)
C61B 0.037(4) 0.064(5) 0.068(6) -0.031(4) 0.004(4) 0.020(4)
N62A 0.096(7) 0.105(7) 0.091(7) -0.019(5) 0.017(6) -0.004(6)
N62B 0.070(7) 0.088(8) 0.094(8) -0.042(6) 0.041(6) -0.020(6)
C63A 0.102(9) 0.082(8) 0.096(9) -0.009(7) 0.035(8) -0.013(7)
C63B 0.17(2) 0.135(18) 0.19(3) -0.102(19) -0.04(2) 0.057(17)
C64A 0.150(19) 0.123(15) 0.090(11) -0.042(11) 0.013(12) -0.025(13)
C64B 0.153(16) 0.122(13) 0.192(18) -0.008(13) 0.091(14) 0.049(12)

loop_
_atom_type_symbol
_atom_type_description
_atom_type_scat_dispersion_real
_atom_type_scat_dispersion_imag
_atom_type_scat_source
C C 0.0033 0.0016 'International Tables Vol C Tables 4.2.6.8 and 6.1.1.4'
H H 0.0000 0.0000 'International Tables Vol C Tables 4.2.6.8 and 6.1.1.4'
Co Co 0.3500 0.9680 'International Tables Vol C Tables 4.2.6.8 and 6.1.1.4'
N N 0.0061 0.0033 'International Tables Vol C Tables 4.2.6.8 and 6.1.1.4'
O O 0.0106 0.0060 'International Tables Vol C Tables 4.2.6.8 and 6.1.1.4'

loop_
_geom_angle_atom_site_label_1
_geom_angle_atom_site_label_2
_geom_angle_atom_site_label_3
_geom_angle
_geom_angle_site_symmetry_1
_geom_angle_site_symmetry_3
_geom_angle_publ_flag
O3 Co1 O28 92.6(2) . 2_557 ?
O3 Co1 O29 93.1(3) . . ?
O3 Co1 O53 85.1(2) . 1_556 ?
O3 Co1 O55 175.0(2) . . ?
O3 Co1 O60 86.90(19) . . ?
O29 Co1 O28 85.9(2) . 2_557 ?
O29 Co1 O55 88.1(3) . . ?
O29 Co1 O60 85.3(2) . . ?
O53 Co1 O28 87.87(18) 1_556 2_557 ?
O53 Co1 O29 173.47(14) 1_556 . ?
O53 Co1 O55 94.3(2) 1_556 . ?
O53 Co1 O60 100.8(2) 1_556 . ?
O55 Co1 O28 92.4(3) . 2_557 ?
O55 Co1 O60 88.3(3) . . ?
O60 Co1 O28 171.2(2) . 2_557 ?
O5 Co2 C26 117.1(2) . 2_557 ?
O5 Co2 O28 92.8(2) . 2_557 ?
O27 Co2 O5 132.5(2) 2_557 . ?
O27 Co2 C26 28.8(2) 2_557 2_557 ?
O27 Co2 O28 58.8(2) 2_557 2_557 ?
O28 Co2 C26 30.3(2) 2_557 2_557 ?
O31 Co2 O5 111.9(4) . . ?
O31 Co2 C26 99.2(4) . 2_557 ?
O31 Co2 O27 107.4(4) . 2_557 ?
O31 Co2 O28 93.4(2) . 2_557 ?
O31 Co2 O54 99.22(16) . 1_456 ?
O54 Co2 O5 101.1(2) 1_456 . ?
O54 Co2 C26 126.7(3) 1_456 2_557 ?
O54 Co2 O27 97.9(2) 1_456 2_557 ?
O54 Co2 O28 156.13(18) 1_456 2_557 ?
C4 O3 Co1 139.8(4) . . ?
O3 C4 C6 115.1(6) . . ?
O5 C4 O3 127.7(7) . . ?
O5 C4 C6 117.1(6) . . ?
C4 O5 Co2 131.6(5) . . ?
C4 C6 C7 113.4(8) . . ?
C4 C6 N8 113.4(6) . . ?
N8 C6 C7 110.9(7) . . ?
C9 N8 C6 118.5(7) . . ?
C19 N8 C6 127.6(7) . . ?
C19 N8 C9 111.9(6) . . ?
N8 C9 C10 105.5(7) . . ?
O21 C9 N8 124.8(9) . . ?
O21 C9 C10 129.6(8) . . ?
C11 C10 C9 129.0(8) . . ?
C11 C10 C18 122.6(7) . . ?
C18 C10 C9 108.3(6) . . ?
C10 C11 C12 115.9(8) . . ?
C11 C12 C13 125.1(8) . . ?
C16 C12 C11 122.4(7) . . ?
C16 C12 C13 111.9(7) . . ?
N14 C13 C12 100.5(7) . . ?
O22 C13 C12 133.1(8) . . ?
O22 C13 N14 126.2(8) . . ?
C13 N14 C24 120.5(9) . . ?
C15 N14 C13 114.1(6) . . ?
C15 N14 C24 123.2(9) . . ?
N14 C15 C16 106.0(8) . . ?
O23 C15 N14 126.7(8) . . ?
O23 C15 C16 126.4(10) . . ?
C12 C16 C15 107.3(7) . . ?
C12 C16 C17 123.3(6) . . ?
C17 C16 C15 129.4(8) . . ?
C18 C17 C16 112.6(8) . . ?
C10 C18 C19 106.9(6) . . ?
C17 C18 C10 123.0(6) . . ?
C17 C18 C19 129.7(8) . . ?
N8 C19 C18 107.3(6) . . ?
O20 C19 N8 126.4(7) . . ?
O20 C19 C18 126.2(8) . . ?
N14 C24 C25 114.2(9) . . ?
N14 C24 C26 103.9(8) . . ?
C25 C24 C26 122.5(13) . . ?
C24 C26 Co2 165.2(7) . 2_547 ?
O27 C26 Co2 53.5(5) . 2_547 ?
O27 C26 C24 118.8(6) . . ?
O27 C26 O28 122.3(10) . . ?
O28 C26 Co2 69.6(5) . 2_547 ?
O28 C26 C24 118.8(10) . . ?
C26 O27 Co2 97.8(5) . 2_547 ?
Co1 O28 Co2 109.0(2) 2_547 2_547 ?
C26 O28 Co1 160.3(7) . 2_547 ?
C26 O28 Co2 80.1(7) . 2_547 ?
C30A O29 Co1 140.2(8) . . ?
C30B O29 Co1 136.3(6) . . ?
C30B O29 C30A 41.3(6) . . ?
O29 C30A C32A 115.5(11) . . ?
O31 C30A O29 117.4(13) . . ?
O31 C30A C32A 112.7(12) . . ?
O29 C30B O31 115.8(10) . . ?
O29 C30B C32B 119.8(8) . . ?
O31 C30B C32B 121.9(8) . . ?
C30A O31 Co2 123.5(8) . . ?
C30A O31 C30B 40.5(6) . . ?
C30B O31 Co2 124.0(5) . . ?
C33A C32A C30A 110.8(12) . . ?
N34A C32A C30A 109.8(11) . . ?
N34A C32A C33A 112.7(12) . . ?
C33B C32B C30B 113.1(12) . . ?
C33B C32B N34B 110.8(12) . . ?
N34B C32B C30B 108.8(9) . . ?
C35A N34A C32A 124.5(16) . . ?
C35A N34A C45A 114.2(15) . . ?
C45A N34A C32A 118.4(13) . . ?
C35B N34B C32B 123.0(13) . . ?
C35B N34B C45B 113.9(15) . . ?
C45B N34B C32B 121.6(16) . . ?
N34A C35A C36A 99.9(14) . . ?
O47A C35A N34A 128.7(16) . . ?
O47A C35A C36A 131.4(15) . . ?
N34B C35B C36B 110.1(17) . . ?
O47B C35B N34B 127.5(15) . . ?
O47B C35B C36B 122.3(17) . . ?
C37A C36A C35A 124.5(15) . . ?
C44A C36A C35A 111.2(15) . . ?
C44A C36A C37A 123.9(14) . . ?
C37B C36B C35B 134.3(17) . . ?
C44B C36B C35B 101.3(15) . . ?
C44B C36B C37B 124.2(11) . . ?
C38A C37A C36A 114.8(15) . . ?
C36B C37B C38B 114.2(13) . . ?
C37A C38A C39A 128.4(18) . . ?
C37A C38A C42A 124(2) . . ?
C42A C38A C39A 107.2(17) . . ?
C37B C38B C39B 135.2(14) . . ?
C42B C38B C37B 119.6(14) . . ?
C42B C38B C39B 105.0(13) . . ?
C38A C39A N40 104.1(12) . . ?
O48A C39A C38A 137(2) . . ?
O48A C39A N40 118(2) . . ?
N40 C39B C38B 113.4(13) . . ?
N40 C39B O48B 126.1(19) . . ?
O48B C39B C38B 119.5(18) . . ?
C39B N40 C39A 12.5(14) . . ?
C39B N40 C41A 99.3(13) . . ?
C39B N40 C41B 110.3(12) . . ?
C39B N40 C50 128.3(11) . . ?
C41A N40 C39A 111.8(10) . . ?
C41A N40 C50 128.1(9) . . ?
C41B N40 C39A 121.4(12) . . ?
C41B N40 C41A 25.2(9) . . ?
C41B N40 C50 121.4(10) . . ?
C50 N40 C39A 116.9(9) . . ?
N40 C41A C42A 97.2(16) . . ?
O49A C41A N40 127.5(18) . . ?
O49A C41A C42A 134(2) . . ?
N40 C41B C42B 106.9(14) . . ?
O49B C41B N40 126.8(15) . . ?
O49B C41B C42B 125.7(15) . . ?
C38A C42A C41A 117.6(18) . . ?
C38A C42A C43A 123.3(17) . . ?
C43A C42A C41A 118.7(19) . . ?
C38B C42B C41B 103.4(13) . . ?
C43B C42B C38B 126.2(13) . . ?
C43B C42B C41B 130.2(13) . . ?
C44A C43A C42A 114.3(16) . . ?
C42B C43B C44B 114.9(12) . . ?
C36A C44A C45A 105.6(17) . . ?
C43A C44A C36A 119.4(16) . . ?
C43A C44A C45A 134.6(19) . . ?
C36B C44B C45B 110.6(12) . . ?
C43B C44B C36B 120.5(11) . . ?
C43B C44B C45B 128.8(13) . . ?
N34A C45A C44A 108.2(16) . . ?
O46A C45A N34A 121.8(18) . . ?
O46A C45A C44A 130(2) . . ?
N34B C45B C44B 103.9(14) . . ?
O46B C45B N34B 128.7(15) . . ?
O46B C45B C44B 127.4(14) . . ?
N40 C50 C51 113.8(5) . . ?
N40 C50 C52 111.6(4) . . ?
C51 C50 C52 117.9(7) . . ?
O53 C52 C50 117.0(4) . . ?
O53 C52 O54 125.0(4) . . ?
O54 C52 C50 117.9(4) . . ?
C52 O53 Co1 132.6(3) . 1_554 ?
C52 O54 Co2 135.0(4) . 1_654 ?
C56 O55 Co1 125.8(6) . . ?
O55 C56 N57 123.7(10) . . ?
C56 N57 C58 119.7(11) . . ?
C56 N57 C59 124.7(13) . . ?
C59 N57 C58 115.3(12) . . ?
C61A O60 Co1 122.8(11) . . ?
C61B O60 Co1 132.6(7) . . ?
C61B O60 C61A 34.5(10) . . ?
O60 C61A N62A 122.2(17) . . ?
O60 C61B N62B 128.7(12) . . ?
C61A N62A C63A 108.2(17) . . ?
C61A N62A C64A 142.1(17) . . ?
C64A N62A C63A 109.4(16) . . ?
C61B N62B C63B 117.7(15) . . ?
C61B N62B C64B 107.3(16) . . ?
C63B N62B C64B 129.5(16) . . ?

loop_
_geom_bond_atom_site_label_1
_geom_bond_atom_site_label_2
_geom_bond_distance
_geom_bond_site_symmetry_2
_geom_bond_publ_flag
Co1 O3 2.038(4) . ?
Co1 O28 2.099(4) 2_557 ?
Co1 O29 2.057(3) . ?
Co1 O53 2.053(3) 1_556 ?
Co1 O55 2.073(5) . ?
Co1 O60 2.074(5) . ?
Co2 O5 2.007(5) . ?
Co2 C26 2.447(12) 2_557 ?
Co2 O27 1.984(5) 2_557 ?
Co2 O28 2.329(6) 2_557 ?
Co2 O31 1.947(4) . ?
Co2 O54 1.974(3) 1_456 ?
O3 C4 1.250(7) . ?
C4 O5 1.203(8) . ?
C4 C6 1.468(11) . ?
C6 C7 1.477(15) . ?
C6 N8 1.473(8) . ?
N8 C9 1.397(11) . ?
N8 C19 1.377(10) . ?
C9 C10 1.515(11) . ?
C9 O21 1.144(11) . ?
C10 C11 1.331(11) . ?
C10 C18 1.384(10) . ?
C11 C12 1.394(11) . ?
C12 C13 1.523(10) . ?
C12 C16 1.315(11) . ?
C13 N14 1.405(12) . ?
C13 O22 1.144(12) . ?
N14 C15 1.366(13) . ?
N14 C24 1.452(9) . ?
C15 C16 1.483(9) . ?
C15 O23 1.203(13) . ?
C16 C17 1.431(11) . ?
C17 C18 1.373(10) . ?
C18 C19 1.506(9) . ?
C19 O20 1.191(10) . ?
C24 C25 1.458(16) . ?
C24 C26 1.666(16) . ?
C26 Co2 2.447(12) 2_547 ?
C26 O27 1.189(13) . ?
C26 O28 1.252(8) . ?
O27 Co2 1.984(5) 2_547 ?
O28 Co1 2.099(4) 2_547 ?
O28 Co2 2.329(6) 2_547 ?
O29 C30A 1.315(17) . ?
O29 C30B 1.293(11) . ?
C30A O31 1.304(16) . ?
C30A C32A 1.555(19) . ?
C30B O31 1.349(11) . ?
C30B C32B 1.561(14) . ?
C32A C33A 1.526(19) . ?
C32A N34A 1.484(18) . ?
C32B C33B 1.472(19) . ?
C32B N34B 1.485(16) . ?
N34A C35A 1.40(2) . ?
N34A C45A 1.43(2) . ?
N34B C35B 1.29(2) . ?
N34B C45B 1.35(2) . ?
C35A C36A 1.571(17) . ?
C35A O47A 1.114(18) . ?
C35B C36B 1.505(17) . ?
C35B O47B 1.26(2) . ?
C36A C37A 1.429(19) . ?
C36A C44A 1.416(19) . ?
C36B C37B 1.40(2) . ?
C36B C44B 1.40(2) . ?
C37A C38A 1.27(3) . ?
C37B C38B 1.407(18) . ?
C38A C39A 1.47(3) . ?
C38A C42A 1.319(14) . ?
C38B C39B 1.46(3) . ?
C38B C42B 1.400(16) . ?
C39A N40 1.56(2) . ?
C39A O48A 1.16(2) . ?
C39B N40 1.24(2) . ?
C39B O48B 1.283(17) . ?
N40 C41A 1.44(3) . ?
N40 C41B 1.36(2) . ?
N40 C50 1.457(6) . ?
C41A C42A 1.58(2) . ?
C41A O49A 1.12(3) . ?
C41B C42B 1.54(2) . ?
C41B O49B 1.21(3) . ?
C42A C43A 1.49(2) . ?
C42B C43B 1.346(18) . ?
C43A C44A 1.31(3) . ?
C43B C44B 1.396(16) . ?
C44A C45A 1.44(3) . ?
C44B C45B 1.476(18) . ?
C45A O46A 1.18(2) . ?
C45B O46B 1.23(2) . ?
C50 C51 1.460(10) . ?
C50 C52 1.516(7) . ?
C52 O53 1.238(5) . ?
C52 O54 1.269(6) . ?
O53 Co1 2.053(3) 1_554 ?
O54 Co2 1.974(3) 1_654 ?
O55 C56 1.172(11) . ?
C56 N57 1.327(10) . ?
N57 C58 1.526(18) . ?
N57 C59 1.39(2) . ?
O60 C61A 1.15(2) . ?
O60 C61B 1.116(11) . ?
C61A N62A 1.43(3) . ?
C61B N62B 1.396(16) . ?
N62A C63A 1.461(16) . ?
N62A C64A 1.458(17) . ?
N62B C63B 1.45(3) . ?
N62B C64B 1.55(3) . ?

loop_
_geom_torsion_atom_site_label_1
_geom_torsion_atom_site_label_2
_geom_torsion_atom_site_label_3
_geom_torsion_atom_site_label_4
_geom_torsion
_geom_torsion_site_symmetry_1
_geom_torsion_site_symmetry_2
_geom_torsion_site_symmetry_3
_geom_torsion_site_symmetry_4
_geom_torsion_publ_flag
Co1 O3 C4 O5 17.9(14) . . . . ?
Co1 O3 C4 C6 -157.8(6) . . . . ?
Co1 O29 C30A O31 55(2) . . . . ?
Co1 O29 C30A C32A -167.7(9) . . . . ?
Co1 O29 C30B O31 -68.4(18) . . . . ?
Co1 O29 C30B C32B 129.2(10) . . . . ?
Co1 O55 C56 N57 179.0(8) . . . . ?
Co1 O60 C61A N62A -150.7(15) . . . . ?
Co1 O60 C61B N62B 120.8(13) . . . . ?
Co2 C26 O28 Co1 119.5(18) 2_547 . . 2_547 ?
O3 Co1 O29 C30A 35.4(14) . . . . ?
O3 Co1 O29 C30B 99.1(11) . . . . ?
O3 Co1 O55 C56 -19(3) . . . . ?
O3 Co1 O60 C61A -1.6(14) . . . . ?
O3 Co1 O60 C61B -43.9(11) . . . . ?
O3 C4 O5 Co2 0.2(14) . . . . ?
O3 C4 C6 C7 -45.8(11) . . . . ?
O3 C4 C6 N8 -173.5(7) . . . . ?
C4 C6 N8 C9 -90.6(10) . . . . ?
C4 C6 N8 C19 71.6(10) . . . . ?
O5 Co2 O31 C30A -37.4(14) . . . . ?
O5 Co2 O31 C30B -86.6(13) . . . . ?
O5 C4 C6 C7 138.0(9) . . . . ?
O5 C4 C6 N8 10.3(11) . . . . ?
C6 C4 O5 Co2 175.8(6) . . . . ?
C6 N8 C9 C10 167.6(6) . . . . ?
C6 N8 C9 O21 -14.2(16) . . . . ?
C6 N8 C19 C18 -166.1(7) . . . . ?
C6 N8 C19 O20 11.3(13) . . . . ?
C7 C6 N8 C9 140.4(10) . . . . ?
C7 C6 N8 C19 -57.5(12) . . . . ?
N8 C9 C10 C11 174.4(8) . . . . ?
N8 C9 C10 C18 -1.5(9) . . . . ?
C9 N8 C19 C18 -3.0(9) . . . . ?
C9 N8 C19 O20 174.4(8) . . . . ?
C9 C10 C11 C12 -176.0(8) . . . . ?
C9 C10 C18 C17 173.3(7) . . . . ?
C9 C10 C18 C19 -0.2(8) . . . . ?
C10 C11 C12 C13 174.6(8) . . . . ?
C10 C11 C12 C16 4.4(12) . . . . ?
C10 C18 C19 N8 1.9(7) . . . . ?
C10 C18 C19 O20 -175.5(8) . . . . ?
C11 C10 C18 C17 -2.9(11) . . . . ?
C11 C10 C18 C19 -176.4(8) . . . . ?
C11 C12 C13 N14 -175.5(8) . . . . ?
C11 C12 C13 O22 9.6(17) . . . . ?
C11 C12 C16 C15 174.1(8) . . . . ?
C11 C12 C16 C17 -5.0(12) . . . . ?
C12 C13 N14 C15 4.6(10) . . . . ?
C12 C13 N14 C24 167.9(7) . . . . ?
C12 C16 C17 C18 1.4(11) . . . . ?
C13 C12 C16 C15 2.8(9) . . . . ?
C13 C12 C16 C17 -176.4(7) . . . . ?
C13 N14 C15 C16 -3.2(11) . . . . ?
C13 N14 C15 O23 166.5(12) . . . . ?
C13 N14 C24 C25 126.3(16) . . . . ?
C13 N14 C24 C26 -97.8(10) . . . . ?
N14 C15 C16 C12 0.1(10) . . . . ?
N14 C15 C16 C17 179.2(8) . . . . ?
N14 C24 C26 Co2 75(3) . . . 2_547 ?
N14 C24 C26 O27 20.2(13) . . . . ?
N14 C24 C26 O28 -163.3(8) . . . . ?
C15 N14 C24 C25 -71.9(18) . . . . ?
C15 N14 C24 C26 63.9(11) . . . . ?
C15 C16 C17 C18 -177.5(8) . . . . ?
C16 C12 C13 N14 -4.5(9) . . . . ?
C16 C12 C13 O22 -179.4(12) . . . . ?
C16 C17 C18 C10 2.4(11) . . . . ?
C16 C17 C18 C19 174.3(7) . . . . ?
C17 C18 C19 N8 -171.0(7) . . . . ?
C17 C18 C19 O20 11.6(13) . . . . ?
C18 C10 C11 C12 -0.5(12) . . . . ?
C19 N8 C9 C10 2.8(9) . . . . ?
C19 N8 C9 O21 -179.0(11) . . . . ?
O21 C9 C10 C11 -3.6(18) . . . . ?
O21 C9 C10 C18 -179.6(12) . . . . ?
O22 C13 N14 C15 179.9(11) . . . . ?
O22 C13 N14 C24 -16.7(15) . . . . ?
O23 C15 C16 C12 -169.6(12) . . . . ?
O23 C15 C16 C17 9.4(18) . . . . ?
C24 N14 C15 C16 -166.1(7) . . . . ?
C24 N14 C15 O23 3.6(17) . . . . ?
C24 C26 O27 Co2 165.0(7) . . . 2_547 ?
C24 C26 O28 Co1 -47(2) . . . 2_547 ?
C24 C26 O28 Co2 -166.6(8) . . . 2_547 ?
C25 C24 C26 Co2 -154(2) . . . 2_547 ?
C25 C24 C26 O27 151.4(13) . . . . ?
C25 C24 C26 O28 -32.1(17) . . . . ?
C26 Co2 O5 C4 -52.9(9) 2_557 . . . ?
C26 Co2 O31 C30A 86.8(13) 2_557 . . . ?
C26 Co2 O31 C30B 37.6(12) 2_557 . . . ?
O27 Co2 O5 C4 -82.9(8) 2_557 . . . ?
O27 Co2 O31 C30A 115.2(13) 2_557 . . . ?
O27 Co2 O31 C30B 66.0(12) 2_557 . . . ?
O27 C26 O28 Co1 129.3(17) . . . 2_547 ?
O27 C26 O28 Co2 9.8(8) . . . 2_547 ?
O28 Co1 O3 C4 11.3(8) 2_557 . . . ?
O28 Co1 O29 C30A -57.0(14) 2_557 . . . ?
O28 Co1 O29 C30B 6.7(11) 2_557 . . . ?
O28 Co1 O55 C56 151.4(9) 2_557 . . . ?
O28 Co1 O60 C61A -89(2) 2_557 . . . ?
O28 Co1 O60 C61B -130.9(17) 2_557 . . . ?
O28 Co2 O5 C4 -34.1(8) 2_557 . . . ?
O28 Co2 O31 C30A 57.0(13) 2_557 . . . ?
O28 Co2 O31 C30B 7.7(12) 2_557 . . . ?
O28 C26 O27 Co2 -11.4(9) . . . 2_547 ?
O29 Co1 O3 C4 -74.8(8) . . . . ?
O29 Co1 O55 C56 -122.7(9) . . . . ?
O29 Co1 O60 C61A -95.0(14) . . . . ?
O29 Co1 O60 C61B -137.3(11) . . . . ?
O29 C30A O31 Co2 -52(2) . . . . ?
O29 C30A O31 C30B 52.7(13) . . . . ?
O29 C30A C32A C33A 143.6(14) . . . . ?
O29 C30A C32A N34A 18(2) . . . . ?
O29 C30B O31 Co2 50.8(18) . . . . ?
O29 C30B O31 C30A -52.9(14) . . . . ?
O29 C30B C32B C33B 131.2(15) . . . . ?
O29 C30B C32B N34B 7.7(19) . . . . ?
C30A O29 C30B O31 51.1(13) . . . . ?
C30A O29 C30B C32B -111(2) . . . . ?
C30A C32A N34A C35A 72.9(19) . . . . ?
C30A C32A N34A C45A -86.6(16) . . . . ?
C30B O29 C30A O31 -54.7(14) . . . . ?
C30B O29 C30A C32A 82.0(18) . . . . ?
C30B C32B N34B C35B 60.9(16) . . . . ?
C30B C32B N34B C45B -104.1(15) . . . . ?
O31 Co2 O5 C4 60.6(8) . . . . ?
O31 C30A C32A C33A -77.7(18) . . . . ?
O31 C30A C32A N34A 157.1(15) . . . . ?
O31 C30B C32B C33B -30(2) . . . . ?
O31 C30B C32B N34B -153.6(14) . . . . ?
C32A C30A O31 Co2 169.8(10) . . . . ?
C32A C30A O31 C30B -85.3(17) . . . . ?
C32A N34A C35A C36A -169.2(12) . . . . ?
C32A N34A C35A O47A 13(2) . . . . ?
C32A N34A C45A C44A 171.7(12) . . . . ?
C32A N34A C45A O46A -15(2) . . . . ?
C32B C30B O31 Co2 -147.2(10) . . . . ?
C32B C30B O31 C30A 109(2) . . . . ?
C32B N34B C35B C36B -170.6(11) . . . . ?
C32B N34B C35B O47B 6(2) . . . . ?
C32B N34B C45B C44B 171.0(11) . . . . ?
C32B N34B C45B O46B -9(2) . . . . ?
C33A C32A N34A C35A -51.2(19) . . . . ?
C33A C32A N34A C45A 149.3(14) . . . . ?
C33B C32B N34B C35B -64.0(17) . . . . ?
C33B C32B N34B C45B 131.0(16) . . . . ?
N34A C35A C36A C37A -168.7(12) . . . . ?
N34A C35A C36A C44A 4.9(16) . . . . ?
N34B C35B C36B C37B -173.0(15) . . . . ?
N34B C35B C36B C44B 2.1(14) . . . . ?
C35A N34A C45A C44A 10.1(16) . . . . ?
C35A N34A C45A O46A -176.7(15) . . . . ?
C35A C36A C37A C38A 173.1(14) . . . . ?
C35A C36A C44A C43A -173.6(13) . . . . ?
C35A C36A C44A C45A 0.6(18) . . . . ?
C35B N34B C45B C44B 4.7(16) . . . . ?
C35B N34B C45B O46B -175.1(15) . . . . ?
C35B C36B C37B C38B 170.5(15) . . . . ?
C35B C36B C44B C43B -176.1(11) . . . . ?
C35B C36B C44B C45B 0.8(14) . . . . ?
C36A C37A C38A C39A -170.7(17) . . . . ?
C36A C37A C38A C42A 2(3) . . . . ?
C36A C44A C45A N34A -5.9(18) . . . . ?
C36A C44A C45A O46A -178.4(17) . . . . ?
C36B C37B C38B C39B 178(2) . . . . ?
C36B C37B C38B C42B 3(2) . . . . ?
C36B C44B C45B N34B -3.2(15) . . . . ?
C36B C44B C45B O46B 176.6(15) . . . . ?
C37A C36A C44A C43A 0(3) . . . . ?
C37A C36A C44A C45A 174.3(11) . . . . ?
C37A C38A C39A N40 -176.5(17) . . . . ?
C37A C38A C39A O48A -5(4) . . . . ?
C37A C38A C42A C41A -176.3(15) . . . . ?
C37A C38A C42A C43A -4(3) . . . . ?
C37B C36B C44B C43B 0(2) . . . . ?
C37B C36B C44B C45B 176.5(13) . . . . ?
C37B C38B C39B N40 177.7(17) . . . . ?
C37B C38B C39B O48B 8(3) . . . . ?
C37B C38B C42B C41B 176.9(15) . . . . ?
C37B C38B C42B C43B 1(3) . . . . ?
C38A C39A N40 C39B -19(7) . . . . ?
C38A C39A N40 C41A -15.4(16) . . . . ?
C38A C39A N40 C41B 11(2) . . . . ?
C38A C39A N40 C50 -176.6(10) . . . . ?
C38A C42A C43A C44A 4(2) . . . . ?
C38B C39B N40 C39A 164(9) . . . . ?
C38B C39B N40 C41A -13(2) . . . . ?
C38B C39B N40 C41B 11(2) . . . . ?
C38B C39B N40 C50 -170.5(10) . . . . ?
C38B C42B C43B C44B -5(3) . . . . ?
C39A C38A C42A C41A -2(2) . . . . ?
C39A C38A C42A C43A 169.7(14) . . . . ?
C39A N40 C41A C42A 12.8(13) . . . . ?
C39A N40 C41A O49A 180(2) . . . . ?
C39A N40 C41B C42B -16(2) . . . . ?
C39A N40 C41B O49B 173(2) . . . . ?
C39A N40 C50 C51 -61.6(12) . . . . ?
C39A N40 C50 C52 74.9(12) . . . . ?
C39B C38B C42B C41B 1(2) . . . . ?
C39B C38B C42B C43B -174.9(17) . . . . ?
C39B N40 C41A C42A 13.5(16) . . . . ?
C39B N40 C41A O49A -179(2) . . . . ?
C39B N40 C41B C42B -10(2) . . . . ?
C39B N40 C41B O49B 179(3) . . . . ?
C39B N40 C50 C51 -67.6(16) . . . . ?
C39B N40 C50 C52 68.9(17) . . . . ?
N40 C41A C42A C38A -7(2) . . . . ?
N40 C41A C42A C43A -179.3(12) . . . . ?
N40 C41B C42B C38B 5(2) . . . . ?
N40 C41B C42B C43B -179.6(16) . . . . ?
N40 C50 C52 O53 12.4(12) . . . . ?
N40 C50 C52 O54 -164.6(8) . . . . ?
C41A N40 C41B C42B 58(3) . . . . ?
C41A N40 C41B O49B -113(5) . . . . ?
C41A N40 C50 C51 140.7(12) . . . . ?
C41A N40 C50 C52 -82.8(13) . . . . ?
C41A C42A C43A C44A 176.2(15) . . . . ?
C41B N40 C41A C42A -105(3) . . . . ?
C41B N40 C41A O49A 62(3) . . . . ?
C41B N40 C50 C51 111.1(14) . . . . ?
C41B N40 C50 C52 -112.5(13) . . . . ?
C41B C42B C43B C44B -179.8(17) . . . . ?
C42A C38A C39A N40 10(2) . . . . ?
C42A C38A C39A O48A -179(3) . . . . ?
C42A C43A C44A C36A -2(2) . . . . ?
C42A C43A C44A C45A -174.2(18) . . . . ?
C42B C38B C39B N40 -7(2) . . . . ?
C42B C38B C39B O48B -176(2) . . . . ?
C42B C43B C44B C36B 5(2) . . . . ?
C42B C43B C44B C45B -171.5(14) . . . . ?
C43A C44A C45A N34A 167.0(19) . . . . ?
C43A C44A C45A O46A -5(3) . . . . ?
C43B C44B C45B N34B 173.3(13) . . . . ?
C43B C44B C45B O46B -7(2) . . . . ?
C44A C36A C37A C38A 0(2) . . . . ?
C44B C36B C37B C38B -4(2) . . . . ?
C45A N34A C35A C36A -8.9(14) . . . . ?
C45A N34A C35A O47A 173.6(14) . . . . ?
C45B N34B C35B C36B -4.5(16) . . . . ?
C45B N34B C35B O47B 172.3(14) . . . . ?
O47A C35A C36A C37A 9(2) . . . . ?
O47A C35A C36A C44A -177.6(16) . . . . ?
O47B C35B C36B C37B 10(2) . . . . ?
O47B C35B C36B C44B -174.9(12) . . . . ?
O48A C39A N40 C39B 168(10) . . . . ?
O48A C39A N40 C41A 171.4(19) . . . . ?
O48A C39A N40 C41B -162.5(18) . . . . ?
O48A C39A N40 C50 10(2) . . . . ?
O48B C39B N40 C39A -28(6) . . . . ?
O48B C39B N40 C41A 156(2) . . . . ?
O48B C39B N40 C41B 179(2) . . . . ?
O48B C39B N40 C50 -2(3) . . . . ?
O49A C41A C42A C38A -173(2) . . . . ?
O49A C41A C42A C43A 15(3) . . . . ?
O49B C41B C42B C38B 176(3) . . . . ?
O49B C41B C42B C43B -8(4) . . . . ?
C50 N40 C41A C42A 171.4(7) . . . . ?
C50 N40 C41A O49A -21(3) . . . . ?
C50 N40 C41B C42B 171.5(10) . . . . ?
C50 N40 C41B O49B 0(3) . . . . ?
C50 C52 O53 Co1 173.8(6) . . . 1_554 ?
C50 C52 O54 Co2 -31.5(13) . . . 1_654 ?
C51 C50 C52 O53 146.9(9) . . . . ?
C51 C50 C52 O54 -30.1(12) . . . . ?
O53 Co1 O3 C4 98.9(8) 1_556 . . . ?
O53 Co1 O29 C30A -38(4) 1_556 . . . ?
O53 Co1 O29 C30B 25(4) 1_556 . . . ?
O53 Co1 O55 C56 63.4(9) 1_556 . . . ?
O53 Co1 O60 C61A 82.8(14) 1_556 . . . ?
O53 Co1 O60 C61B 40.5(11) 1_556 . . . ?
O53 C52 O54 Co2 151.8(7) . . . 1_654 ?
O54 Co2 O5 C4 165.4(8) 1_456 . . . ?
O54 Co2 O31 C30A -143.4(13) 1_456 . . . ?
O54 Co2 O31 C30B 167.3(12) 1_456 . . . ?
O54 C52 O53 Co1 -9.4(15) . . . 1_554 ?
O55 Co1 O3 C4 -178(2) . . . . ?
O55 Co1 O29 C30A -149.6(15) . . . . ?
O55 Co1 O29 C30B -85.8(11) . . . . ?
O55 Co1 O60 C61A 176.8(14) . . . . ?
O55 Co1 O60 C61B 134.5(11) . . . . ?
O55 C56 N57 C58 -173.9(13) . . . . ?
O55 C56 N57 C59 13(2) . . . . ?
O60 Co1 O3 C4 -159.9(8) . . . . ?
O60 Co1 O29 C30A 122.0(15) . . . . ?
O60 Co1 O29 C30B -174.3(11) . . . . ?
O60 Co1 O55 C56 -37.3(9) . . . . ?
O60 C61A N62A C63A -174.2(19) . . . . ?
O60 C61A N62A C64A -2(4) . . . . ?
O60 C61B N62B C63B 25(3) . . . . ?
O60 C61B N62B C64B -179.2(17) . . . . ?
C61A O60 C61B N62B 33(2) . . . . ?
C61B O60 C61A N62A -31.7(16) . . . . ?
